data_7157579
loop_
_publ_author_name
'Takano, Hideaki'
'Okazaki, Sari'
'Nishibe, Shun'
'Ito, Takeharu'
'Shiozawa, Natsumi'
'Sugimura, Natsuhiko'
'Kanyiva, Kyalo Stephen'
'Shibata, Takanori'

_publ_section_title
;
 Gold-catalyzed dual C-C bond cleavage of biphenylenes bearing a pendant
 alkyne at ambient temperature.
;
_journal_issue 30
_journal_name_full 'Organic &amp; biomolecular chemistry'
_journal_page_first 5826
_journal_page_last 5831
_journal_paper_doi 10.1039/d0ob01211d
_journal_volume 18
_journal_year 2020
_chemical_formula_moiety 'C26 H15 Cl'
_chemical_formula_sum 'C26 H15 Cl'
_chemical_formula_weight 362.86
_space_group_crystal_system monoclinic
_space_group_IT_number 14
_space_group_name_Hall '-P 2yn'
_space_group_name_H-M_alt 'P 1 21/n 1'
_atom_sites_solution_hydrogens geom
_atom_sites_solution_primary direct
_atom_sites_solution_secondary difmap
_audit_update_record
;
2020-03-13 deposited with the CCDC.	2020-07-09 downloaded from the CCDC.
;
_cell_angle_alpha 90.0000
_cell_angle_beta 92.945(7)
_cell_angle_gamma 90.0000
_cell_formula_units_Z 4
_cell_length_a 8.1345(2)
_cell_length_b 11.3251(3)
_cell_length_c 19.1576(5)
_cell_measurement_reflns_used 16576
_cell_measurement_temperature 296
_cell_measurement_theta_max 68.17
_cell_measurement_theta_min 3.90
_cell_volume 1762.54(8)
_computing_cell_refinement 'RAPID AUTO'
_computing_data_collection 'RAPID AUTO (Rigaku, ????)'
_computing_data_reduction 'RAPID AUTO'
_computing_molecular_graphics 'CrystalStructure 4.2.4'
_computing_publication_material 'CrystalStructure 4.2.4 (Rigaku, 2016)'
_computing_structure_refinement 'SHELXL Version 2014/6 (Sheldrick, 2008)'
_computing_structure_solution 'SHELXT Version 2014/4 (Sheldrick, 2014)'
_diffrn_ambient_temperature 296
_diffrn_detector_area_resol_mean 10.000
_diffrn_measured_fraction_theta_full 0.999
_diffrn_measured_fraction_theta_max 0.998
_diffrn_measurement_device_type 'Rigaku R-AXIS RAPID'
_diffrn_measurement_method \w
_diffrn_radiation_type 'Cu K\a'
_diffrn_radiation_wavelength 1.54187
_diffrn_reflns_av_R_equivalents 0.0707
_diffrn_reflns_Laue_measured_fraction_full 0.999
_diffrn_reflns_Laue_measured_fraction_max 0.998
_diffrn_reflns_limit_h_max 9
_diffrn_reflns_limit_h_min -9
_diffrn_reflns_limit_k_max 13
_diffrn_reflns_limit_k_min -13
_diffrn_reflns_limit_l_max 23
_diffrn_reflns_limit_l_min -23
_diffrn_reflns_number 18973
_diffrn_reflns_point_group_measured_fraction_full 0.999
_diffrn_reflns_point_group_measured_fraction_max 0.998
_diffrn_reflns_theta_full 67.687
_diffrn_reflns_theta_max 68.251
_diffrn_reflns_theta_min 4.537
_diffrn_standards_number 0
_exptl_absorpt_coefficient_mu 1.949
_exptl_absorpt_correction_T_max 0.907
_exptl_absorpt_correction_T_min 0.472
_exptl_absorpt_correction_type multi-scan
_exptl_absorpt_process_details 'ABSCOR (Rigaku, 1995)'
_exptl_crystal_colour yellow
_exptl_crystal_density_diffrn 1.367
_exptl_crystal_density_method 'not measured'
_exptl_crystal_description block
_exptl_crystal_F_000 752.00
_exptl_crystal_size_max 0.100
_exptl_crystal_size_mid 0.100
_exptl_crystal_size_min 0.050
_refine_diff_density_max 0.44
_refine_diff_density_min -0.38
_refine_ls_extinction_method none
_refine_ls_goodness_of_fit_ref 1.027
_refine_ls_hydrogen_treatment constr
_refine_ls_number_parameters 244
_refine_ls_number_reflns 3219
_refine_ls_number_restraints 0
_refine_ls_R_factor_all 0.0774
_refine_ls_R_factor_gt 0.0581
_refine_ls_shift/su_max 0.000
_refine_ls_structure_factor_coef Fsqd
_refine_ls_weighting_details 'w = 1/[\s^2^(Fo^2^)+(0.0701P)^2^+1.4811P] where P=(Fo^2^+2Fc^2^)/3'
_refine_ls_weighting_scheme calc
_refine_ls_wR_factor_gt 0.1402
_refine_ls_wR_factor_ref 0.1529
_reflns_Friedel_coverage 0.000
_reflns_number_gt 2455
_reflns_number_total 3219
_reflns_threshold_expression F^2^>2.0\s(F^2^)
_cod_data_source_file d0ob01211d2.cif
_cod_data_source_block takeharu190208
_cod_depositor_comments
;Adding full bibliography for 7157579--7157581.cif.

 Adding full bibliography for 7157579--7157581.cif.
;
_cod_database_code 7157579
_shelxl_version_number 2014/6

loop_
_space_group_symop_id
_space_group_symop_operation_xyz
1 +X,+Y,+Z
2 1/2-X,1/2+Y,1/2-Z
3 -X,-Y,-Z
4 -1/2+X,-1/2-Y,-1/2+Z

loop_
_atom_site_label
_atom_site_type_symbol
_atom_site_fract_x
_atom_site_fract_y
_atom_site_fract_z
_atom_site_U_iso_or_equiv
_atom_site_adp_type
_atom_site_occupancy
_atom_site_site_symmetry_order
_atom_site_calc_flag
_atom_site_refinement_flags_posn
_atom_site_refinement_flags_adp
_atom_site_refinement_flags_occupancy
_atom_site_disorder_assembly
_atom_site_disorder_group
Cl1 Cl 0.65998(9) 0.27380(6) 0.74966(4) 0.0435(2) Uani 1 1 d . . . . .
C1 C 0.3734(3) 0.7992(2) 0.62030(13) 0.0306(6) Uani 1 1 d . . . . .
C2 C 0.4298(3) 0.5779(2) 0.62611(13) 0.0304(6) Uani 1 1 d . . . . .
C3 C 0.2524(3) 0.5389(2) 0.50174(13) 0.0321(6) Uani 1 1 d . . . . .
C4 C 0.3556(3) 0.6788(2) 0.58879(13) 0.0311(6) Uani 1 1 d . . . . .
C5 C 0.1778(3) 0.7329(3) 0.47588(14) 0.0351(6) Uani 1 1 d . . . . .
C6 C 0.3141(3) 0.4398(2) 0.53645(13) 0.0323(6) Uani 1 1 d . . . . .
C7 C 0.2712(3) 0.6580(2) 0.52683(13) 0.0324(6) Uani 1 1 d . . . . .
C8 C 0.5274(3) 0.5958(2) 0.68849(13) 0.0311(6) Uani 1 1 d . . . . .
H8 H 0.5431 0.6725 0.7049 0.037 Uiso 1 1 calc R U . . .
C9 C 0.4830(3) 0.3675(2) 0.64022(13) 0.0325(6) Uani 1 1 d . . . . .
H9 H 0.4691 0.2901 0.6248 0.039 Uiso 1 1 calc R U . . .
C10 C 0.2751(4) 0.3295(3) 0.50455(14) 0.0366(7) Uani 1 1 d . . . . .
H10 H 0.3136 0.2599 0.5253 0.044 Uiso 1 1 calc R U . . .
C11 C 0.5995(3) 0.5047(2) 0.72545(14) 0.0343(6) Uani 1 1 d . . . . .
H11 H 0.6636 0.5189 0.7662 0.041 Uiso 1 1 calc R U . . .
C12 C 0.2826(4) 0.8287(2) 0.67729(14) 0.0347(6) Uani 1 1 d . . . . .
H12 H 0.2088 0.7744 0.6943 0.042 Uiso 1 1 calc R U . . .
C13 C 0.1546(3) 0.5357(3) 0.43931(13) 0.0361(7) Uani 1 1 d . . . . .
C14 C 0.4101(3) 0.4599(2) 0.60124(13) 0.0310(6) Uani 1 1 d . . . . .
C15 C 0.3011(4) 0.9382(2) 0.70900(15) 0.0384(7) Uani 1 1 d . . . . .
H15 H 0.2399 0.9569 0.7472 0.046 Uiso 1 1 calc R U . . .
C16 C 0.1803(4) 0.3253(3) 0.44281(14) 0.0402(7) Uani 1 1 d . . . . .
H16 H 0.1567 0.2522 0.4226 0.048 Uiso 1 1 calc R U . . .
C17 C 0.1073(3) 0.6579(3) 0.42282(13) 0.0363(7) Uani 1 1 d . . . . .
C18 C 0.5746(3) 0.3898(2) 0.70071(14) 0.0333(6) Uani 1 1 d . . . . .
C19 C 0.1455(4) 0.8529(3) 0.47373(15) 0.0400(7) Uani 1 1 d . . . . .
H19 H 0.1906 0.9029 0.5082 0.048 Uiso 1 1 calc R U . . .
C20 C 0.4813(4) 0.8820(2) 0.59535(15) 0.0390(7) Uani 1 1 d . . . . .
H20 H 0.5424 0.8638 0.5571 0.047 Uiso 1 1 calc R U . . .
C21 C 0.1181(4) 0.4273(3) 0.40946(15) 0.0415(7) Uani 1 1 d . . . . .
H21 H 0.0536 0.4220 0.3681 0.050 Uiso 1 1 calc R U . . .
C22 C 0.4102(4) 1.0195(2) 0.68401(16) 0.0414(7) Uani 1 1 d . . . . .
H22 H 0.4236 1.0927 0.7056 0.050 Uiso 1 1 calc R U . . .
C23 C 0.4992(4) 0.9917(3) 0.62690(16) 0.0439(8) Uani 1 1 d . . . . .
H23 H 0.5714 1.0467 0.6095 0.053 Uiso 1 1 calc R U . . .
C24 C 0.0441(4) 0.8974(3) 0.41897(16) 0.0474(8) Uani 1 1 d . . . . .
H24 H 0.0217 0.9779 0.4170 0.057 Uiso 1 1 calc R U . . .
C25 C 0.0079(4) 0.7046(3) 0.36887(15) 0.0443(8) Uani 1 1 d . . . . .
H25 H -0.0371 0.6558 0.3339 0.053 Uiso 1 1 calc R U . . .
C26 C -0.0237(4) 0.8237(3) 0.36749(16) 0.0500(8) Uani 1 1 d . . . . .
H26 H -0.0913 0.8552 0.3316 0.060 Uiso 1 1 calc R U . . .

loop_
_atom_site_aniso_label
_atom_site_aniso_U_11
_atom_site_aniso_U_22
_atom_site_aniso_U_33
_atom_site_aniso_U_23
_atom_site_aniso_U_13
_atom_site_aniso_U_12
Cl1 0.0484(5) 0.0366(4) 0.0449(4) 0.0087(3) -0.0016(3) 0.0058(3)
C1 0.0328(15) 0.0295(14) 0.0296(13) 0.0027(11) 0.0028(11) 0.0024(11)
C2 0.0318(15) 0.0317(14) 0.0281(13) 0.0007(11) 0.0057(11) -0.0006(11)
C3 0.0322(16) 0.0351(15) 0.0297(14) -0.0002(11) 0.0085(11) 0.0000(12)
C4 0.0322(15) 0.0290(14) 0.0326(14) 0.0015(11) 0.0074(11) -0.0008(11)
C5 0.0319(16) 0.0416(16) 0.0326(15) 0.0046(12) 0.0083(12) 0.0014(12)
C6 0.0351(16) 0.0354(15) 0.0273(13) -0.0037(11) 0.0098(11) -0.0029(12)
C7 0.0326(15) 0.0361(15) 0.0290(14) 0.0028(11) 0.0071(11) 0.0021(12)
C8 0.0350(15) 0.0284(14) 0.0303(14) -0.0022(11) 0.0054(12) -0.0027(12)
C9 0.0362(16) 0.0294(14) 0.0327(14) -0.0032(11) 0.0089(12) -0.0017(12)
C10 0.0417(17) 0.0361(16) 0.0328(14) -0.0052(12) 0.0099(13) -0.0013(13)
C11 0.0365(16) 0.0349(15) 0.0316(14) 0.0000(12) 0.0025(12) -0.0019(12)
C12 0.0389(16) 0.0300(14) 0.0356(15) 0.0019(11) 0.0048(12) 0.0000(12)
C13 0.0326(16) 0.0474(17) 0.0287(14) 0.0005(12) 0.0072(12) -0.0009(13)
C14 0.0351(16) 0.0304(14) 0.0280(13) -0.0017(11) 0.0082(11) -0.0011(11)
C15 0.0435(17) 0.0364(16) 0.0357(15) -0.0051(12) 0.0054(13) 0.0044(13)
C16 0.0440(18) 0.0458(17) 0.0317(15) -0.0101(13) 0.0095(13) -0.0098(14)
C17 0.0342(16) 0.0459(17) 0.0295(14) 0.0035(12) 0.0081(12) 0.0012(13)
C18 0.0342(15) 0.0322(15) 0.0340(14) 0.0077(11) 0.0062(12) 0.0030(12)
C19 0.0418(17) 0.0409(17) 0.0379(15) 0.0041(13) 0.0083(13) 0.0043(13)
C20 0.0434(17) 0.0309(15) 0.0438(16) -0.0014(12) 0.0125(13) -0.0009(13)
C21 0.0379(17) 0.0572(19) 0.0297(14) -0.0082(13) 0.0041(12) -0.0059(14)
C22 0.0461(18) 0.0288(15) 0.0492(17) -0.0066(13) 0.0020(14) 0.0004(13)
C23 0.0434(18) 0.0290(15) 0.0603(19) 0.0018(13) 0.0116(15) -0.0065(13)
C24 0.0477(19) 0.0521(19) 0.0434(17) 0.0149(15) 0.0126(15) 0.0134(15)
C25 0.0380(18) 0.063(2) 0.0314(15) 0.0052(14) 0.0031(13) 0.0043(15)
C26 0.0422(19) 0.071(2) 0.0368(16) 0.0164(16) 0.0052(14) 0.0142(17)

loop_
_atom_type_symbol
_atom_type_description
_atom_type_scat_dispersion_real
_atom_type_scat_dispersion_imag
_atom_type_scat_source
C C 0.0181 0.0091
;
International Tables for Crystallography
(Vol. C, Tables 4.2.6.8 and 6.1.1.4)
;
H H 0.0000 0.0000
;
International Tables for Crystallography
(Vol. C, Table 6.1.1.4)
;
Cl Cl 0.3639 0.7018
;
International Tables for Crystallography
(Vol. C, Tables 4.2.6.8 and 6.1.1.4)
;

loop_
_geom_angle_atom_site_label_1
_geom_angle_atom_site_label_2
_geom_angle_atom_site_label_3
_geom_angle
_geom_angle_site_symmetry_1
_geom_angle_site_symmetry_3
_geom_angle_publ_flag
C20 C1 C12 118.7(2) . . ?
C20 C1 C4 121.8(2) . . ?
C12 C1 C4 119.5(2) . . ?
C8 C2 C14 117.7(2) . . ?
C8 C2 C4 120.0(2) . . ?
C14 C2 C4 122.2(2) . . ?
C6 C3 C13 124.3(3) . . ?
C6 C3 C7 124.8(2) . . ?
C13 C3 C7 110.8(2) . . ?
C7 C4 C2 117.9(2) . . ?
C7 C4 C1 123.0(2) . . ?
C2 C4 C1 119.1(2) . . ?
C19 C5 C17 119.7(3) . . ?
C19 C5 C7 132.4(3) . . ?
C17 C5 C7 107.8(2) . . ?
C3 C6 C10 116.0(3) . . ?
C3 C6 C14 116.7(2) . . ?
C10 C6 C14 127.3(3) . . ?
C4 C7 C3 119.6(2) . . ?
C4 C7 C5 134.2(3) . . ?
C3 C7 C5 106.0(2) . . ?
C11 C8 C2 122.4(2) . . ?
C11 C8 H8 118.8 . . ?
C2 C8 H8 118.8 . . ?
C18 C9 C14 120.7(2) . . ?
C18 C9 H9 119.6 . . ?
C14 C9 H9 119.6 . . ?
C16 C10 C6 120.2(3) . . ?
C16 C10 H10 119.9 . . ?
C6 C10 H10 119.9 . . ?
C8 C11 C18 118.5(3) . . ?
C8 C11 H11 120.7 . . ?
C18 C11 H11 120.7 . . ?
C15 C12 C1 120.6(3) . . ?
C15 C12 H12 119.7 . . ?
C1 C12 H12 119.7 . . ?
C21 C13 C3 118.5(3) . . ?
C21 C13 C17 134.6(3) . . ?
C3 C13 C17 106.9(2) . . ?
C9 C14 C2 119.0(2) . . ?
C9 C14 C6 122.3(2) . . ?
C2 C14 C6 118.7(2) . . ?
C22 C15 C12 120.1(3) . . ?
C22 C15 H15 119.9 . . ?
C12 C15 H15 119.9 . . ?
C10 C16 C21 122.4(3) . . ?
C10 C16 H16 118.8 . . ?
C21 C16 H16 118.8 . . ?
C25 C17 C5 120.2(3) . . ?
C25 C17 C13 131.2(3) . . ?
C5 C17 C13 108.5(2) . . ?
C9 C18 C11 121.5(2) . . ?
C9 C18 Cl1 120.1(2) . . ?
C11 C18 Cl1 118.3(2) . . ?
C5 C19 C24 118.8(3) . . ?
C5 C19 H19 120.6 . . ?
C24 C19 H19 120.6 . . ?
C23 C20 C1 120.7(3) . . ?
C23 C20 H20 119.7 . . ?
C1 C20 H20 119.7 . . ?
C13 C21 C16 118.6(3) . . ?
C13 C21 H21 120.7 . . ?
C16 C21 H21 120.7 . . ?
C23 C22 C15 119.7(3) . . ?
C23 C22 H22 120.1 . . ?
C15 C22 H22 120.1 . . ?
C22 C23 C20 120.2(3) . . ?
C22 C23 H23 119.9 . . ?
C20 C23 H23 119.9 . . ?
C26 C24 C19 121.1(3) . . ?
C26 C24 H24 119.5 . . ?
C19 C24 H24 119.5 . . ?
C26 C25 C17 119.5(3) . . ?
C26 C25 H25 120.3 . . ?
C17 C25 H25 120.3 . . ?
C25 C26 C24 120.7(3) . . ?
C25 C26 H26 119.6 . . ?
C24 C26 H26 119.6 . . ?

loop_
_geom_bond_atom_site_label_1
_geom_bond_atom_site_label_2
_geom_bond_distance
_geom_bond_site_symmetry_2
_geom_bond_publ_flag
Cl1 C18 1.738(3) . ?
C1 C20 1.386(4) . ?
C1 C12 1.390(4) . ?
C1 C4 1.495(4) . ?
C2 C8 1.415(4) . ?
C2 C14 1.425(4) . ?
C2 C4 1.462(4) . ?
C3 C6 1.386(4) . ?
C3 C13 1.402(4) . ?
C3 C7 1.438(4) . ?
C4 C7 1.361(4) . ?
C5 C19 1.385(4) . ?
C5 C17 1.423(4) . ?
C5 C7 1.474(4) . ?
C6 C10 1.419(4) . ?
C6 C14 1.450(4) . ?
C8 C11 1.367(4) . ?
C8 H8 0.9300 . ?
C9 C18 1.369(4) . ?
C9 C14 1.400(4) . ?
C9 H9 0.9300 . ?
C10 C16 1.380(4) . ?
C10 H10 0.9300 . ?
C11 C18 1.395(4) . ?
C11 H11 0.9300 . ?
C12 C15 1.385(4) . ?
C12 H12 0.9300 . ?
C13 C21 1.380(4) . ?
C13 C17 1.466(4) . ?
C15 C22 1.382(4) . ?
C15 H15 0.9300 . ?
C16 C21 1.401(4) . ?
C16 H16 0.9300 . ?
C17 C25 1.384(4) . ?
C19 C24 1.395(4) . ?
C19 H19 0.9300 . ?
C20 C23 1.386(4) . ?
C20 H20 0.9300 . ?
C21 H21 0.9300 . ?
C22 C23 1.379(4) . ?
C22 H22 0.9300 . ?
C23 H23 0.9300 . ?
C24 C26 1.385(5) . ?
C24 H24 0.9300 . ?
C25 C26 1.372(5) . ?
C25 H25 0.9300 . ?
C26 H26 0.9300 . ?

loop_
_geom_torsion_atom_site_label_1
_geom_torsion_atom_site_label_2
_geom_torsion_atom_site_label_3
_geom_torsion_atom_site_label_4
_geom_torsion
_geom_torsion_site_symmetry_1
_geom_torsion_site_symmetry_2
_geom_torsion_site_symmetry_3
_geom_torsion_site_symmetry_4
_geom_torsion_publ_flag
C8 C2 C4 C7 176.0(2) . . . . ?
C14 C2 C4 C7 -2.8(4) . . . . ?
C8 C2 C4 C1 -4.8(4) . . . . ?
C14 C2 C4 C1 176.4(2) . . . . ?
C20 C1 C4 C7 -76.2(4) . . . . ?
C12 C1 C4 C7 105.4(3) . . . . ?
C20 C1 C4 C2 104.7(3) . . . . ?
C12 C1 C4 C2 -73.7(3) . . . . ?
C13 C3 C6 C10 1.0(4) . . . . ?
C7 C3 C6 C10 177.0(2) . . . . ?
C13 C3 C6 C14 -178.7(2) . . . . ?
C7 C3 C6 C14 -2.7(4) . . . . ?
C2 C4 C7 C3 2.4(4) . . . . ?
C1 C4 C7 C3 -176.8(2) . . . . ?
C2 C4 C7 C5 178.1(3) . . . . ?
C1 C4 C7 C5 -1.1(5) . . . . ?
C6 C3 C7 C4 0.4(4) . . . . ?
C13 C3 C7 C4 176.8(2) . . . . ?
C6 C3 C7 C5 -176.4(2) . . . . ?
C13 C3 C7 C5 0.0(3) . . . . ?
C19 C5 C7 C4 0.8(5) . . . . ?
C17 C5 C7 C4 -176.1(3) . . . . ?
C19 C5 C7 C3 176.9(3) . . . . ?
C17 C5 C7 C3 0.0(3) . . . . ?
C14 C2 C8 C11 -1.2(4) . . . . ?
C4 C2 C8 C11 180.0(2) . . . . ?
C3 C6 C10 C16 -0.3(4) . . . . ?
C14 C6 C10 C16 179.3(3) . . . . ?
C2 C8 C11 C18 -0.4(4) . . . . ?
C20 C1 C12 C15 -0.7(4) . . . . ?
C4 C1 C12 C15 177.7(3) . . . . ?
C6 C3 C13 C21 -0.8(4) . . . . ?
C7 C3 C13 C21 -177.3(2) . . . . ?
C6 C3 C13 C17 176.5(2) . . . . ?
C7 C3 C13 C17 0.0(3) . . . . ?
C18 C9 C14 C2 -1.2(4) . . . . ?
C18 C9 C14 C6 179.2(2) . . . . ?
C8 C2 C14 C9 2.0(4) . . . . ?
C4 C2 C14 C9 -179.2(2) . . . . ?
C8 C2 C14 C6 -178.4(2) . . . . ?
C4 C2 C14 C6 0.4(4) . . . . ?
C3 C6 C14 C9 -178.2(2) . . . . ?
C10 C6 C14 C9 2.2(4) . . . . ?
C3 C6 C14 C2 2.2(4) . . . . ?
C10 C6 C14 C2 -177.4(3) . . . . ?
C1 C12 C15 C22 0.2(4) . . . . ?
C6 C10 C16 C21 -0.4(4) . . . . ?
C19 C5 C17 C25 0.6(4) . . . . ?
C7 C5 C17 C25 178.0(2) . . . . ?
C19 C5 C17 C13 -177.4(2) . . . . ?
C7 C5 C17 C13 0.0(3) . . . . ?
C21 C13 C17 C25 -1.0(5) . . . . ?
C3 C13 C17 C25 -177.6(3) . . . . ?
C21 C13 C17 C5 176.7(3) . . . . ?
C3 C13 C17 C5 0.0(3) . . . . ?
C14 C9 C18 C11 -0.4(4) . . . . ?
C14 C9 C18 Cl1 178.4(2) . . . . ?
C8 C11 C18 C9 1.2(4) . . . . ?
C8 C11 C18 Cl1 -177.6(2) . . . . ?
C17 C5 C19 C24 -0.2(4) . . . . ?
C7 C5 C19 C24 -176.8(3) . . . . ?
C12 C1 C20 C23 0.5(4) . . . . ?
C4 C1 C20 C23 -178.0(3) . . . . ?
C3 C13 C21 C16 0.0(4) . . . . ?
C17 C13 C21 C16 -176.3(3) . . . . ?
C10 C16 C21 C13 0.6(4) . . . . ?
C12 C15 C22 C23 0.7(5) . . . . ?
C15 C22 C23 C20 -1.0(5) . . . . ?
C1 C20 C23 C22 0.4(5) . . . . ?
C5 C19 C24 C26 0.0(4) . . . . ?
C5 C17 C25 C26 -0.8(4) . . . . ?
C13 C17 C25 C26 176.6(3) . . . . ?
C17 C25 C26 C24 0.7(4) . . . . ?
C19 C24 C26 C25 -0.3(5) . . . . ?
